data_7216430
loop_
_publ_author_name
'Haldar, Ritesh'
'Bonakala, Satyanarayana'
'Kanoo, Prakash'
'Balasubramanian, Sundaram'
'Maji, Tapas Kumar'

_publ_section_title
;
 Two 3D metal--organic frameworks of Cd(ii): modulation of structures and
 porous properties based on linker functionalities
;
_journal_issue 22
_journal_name_full CrystEngComm
_journal_page_first 4877
_journal_paper_doi 10.1039/c4ce00190g
_journal_volume 16
_journal_year 2014
_chemical_formula_sum 'C30 H27 Cd2 N4 O9'
_chemical_formula_weight 812.36
_chemical_name_systematic
;
 ?
;
_space_group_IT_number 15
_symmetry_cell_setting monoclinic
_symmetry_space_group_name_Hall '-C 2yc'
_symmetry_space_group_name_H-M 'C 1 2/c 1'
_atom_sites_solution_hydrogens geom
_atom_sites_solution_primary direct
_atom_sites_solution_secondary difmap
_audit_creation_method SHELXL-97
_cell_angle_alpha 90.00
_cell_angle_beta 111.3990(10)
_cell_angle_gamma 90.00
_cell_formula_units_Z 4
_cell_length_a 16.3552(6)
_cell_length_b 16.0035(6)
_cell_length_c 12.1024(5)
_cell_measurement_temperature 293(2)
_cell_measurement_theta_max 27.28
_cell_volume 2949.3(2)
_computing_cell_refinement SMART
_computing_data_collection 'SMART (Bruker,2000)'
_computing_data_reduction 'SAINT (Bruker,2000)'
_computing_molecular_graphics 'Mercury 1.4.1'
_computing_publication_material 'PLATON (Spek, 2003)'
_computing_structure_refinement 'SHELXL-97 (Sheldrick, 2008)'
_computing_structure_solution 'SIR-92 (Altomare et al. 1994)'
_diffrn_ambient_temperature 293(2)
_diffrn_measured_fraction_theta_full 0.998
_diffrn_measured_fraction_theta_max 0.998
_diffrn_radiation_monochromator graphite
_diffrn_radiation_source 'fine-focus sealed tube'
_diffrn_radiation_type MoK\a
_diffrn_radiation_wavelength 0.71073
_diffrn_reflns_av_R_equivalents 0.0561
_diffrn_reflns_av_sigmaI/netI 0.0381
_diffrn_reflns_limit_h_max 20
_diffrn_reflns_limit_h_min -21
_diffrn_reflns_limit_k_max 20
_diffrn_reflns_limit_k_min -20
_diffrn_reflns_limit_l_max 15
_diffrn_reflns_limit_l_min -15
_diffrn_reflns_number 19039
_diffrn_reflns_theta_full 27.28
_diffrn_reflns_theta_max 27.28
_diffrn_reflns_theta_min 1.85
_exptl_absorpt_coefficient_mu 1.504
_exptl_absorpt_correction_T_max 0.7529
_exptl_absorpt_correction_T_min 0.6610
_exptl_absorpt_correction_type empirical
_exptl_absorpt_process_details SADABS
_exptl_crystal_colour colorless
_exptl_crystal_density_diffrn 1.830
_exptl_crystal_density_method 'not measured'
_exptl_crystal_description block
_exptl_crystal_F_000 1612
_exptl_crystal_size_max 0.30
_exptl_crystal_size_mid 0.30
_exptl_crystal_size_min 0.20
_refine_diff_density_max 0.955
_refine_diff_density_min -0.621
_refine_diff_density_rms 0.101
_refine_ls_extinction_method none
_refine_ls_goodness_of_fit_ref 1.026
_refine_ls_hydrogen_treatment noref
_refine_ls_matrix_type full
_refine_ls_number_parameters 207
_refine_ls_number_reflns 3316
_refine_ls_number_restraints 2
_refine_ls_restrained_S_all 1.028
_refine_ls_R_factor_all 0.0387
_refine_ls_R_factor_gt 0.0295
_refine_ls_shift/su_max 0.002
_refine_ls_shift/su_mean 0.000
_refine_ls_structure_factor_coef Fsqd
_refine_ls_weighting_details 'calc w=1/[\s^2^(Fo^2^)+(0.0189P)^2^+13.5659P] where P=(Fo^2^+2Fc^2^)/3'
_refine_ls_weighting_scheme calc
_refine_ls_wR_factor_gt 0.0645
_refine_ls_wR_factor_ref 0.0682
_reflns_number_gt 2817
_reflns_number_total 3316
_reflns_threshold_expression >2\s(I)
_cod_data_source_file c4ce00190g2.cif
_cod_data_source_block compound1
_cod_original_sg_symbol_H-M C2/c
_cod_database_code 7216430

loop_
_symmetry_equiv_pos_as_xyz
'x, y, z'
'-x, y, -z+1/2'
'x+1/2, y+1/2, z'
'-x+1/2, y+1/2, -z+1/2'
'-x, -y, -z'
'x, -y, z-1/2'
'-x+1/2, -y+1/2, -z'
'x+1/2, -y+1/2, z-1/2'

loop_
_atom_site_label
_atom_site_type_symbol
_atom_site_fract_x
_atom_site_fract_y
_atom_site_fract_z
_atom_site_U_iso_or_equiv
_atom_site_adp_type
_atom_site_occupancy
_atom_site_symmetry_multiplicity
_atom_site_calc_flag
_atom_site_refinement_flags
Cd1 Cd 0.488087(14) 0.180599(13) 0.591787(18) 0.01330(7) Uani 1 1 d .
C12 C 0.3327(3) 0.3164(2) 0.2521(4) 0.0446(11) Uani 1 1 d .
H12 H 0.3016 0.3664 0.2341 0.054 Uiso 1 1 calc R
O1 O 0.42895(14) -0.07910(14) 0.49112(19) 0.0207(5) Uani 1 1 d .
O3 O 0.11605(14) 0.24859(14) 0.3565(2) 0.0215(5) Uani 1 1 d .
O2 O 0.40259(16) -0.08825(16) 0.3007(2) 0.0298(6) Uani 1 1 d .
O4 O 0.07618(16) 0.21291(16) 0.1649(2) 0.0280(6) Uani 1 1 d .
N1 N 0.42641(17) 0.22520(17) 0.4000(2) 0.0197(6) Uani 1 1 d .
N2 N 0.38504(17) 0.07038(17) 0.5633(2) 0.0204(6) Uani 1 1 d .
H2A H 0.4141 0.0214 0.5760 0.024 Uiso 1 1 calc R
H2B H 0.3600 0.0752 0.6180 0.024 Uiso 1 1 calc R
C14 C 0.2802(4) 0.2819(3) 0.0320(4) 0.0592(15) Uani 1 1 d .
H14A H 0.2479 0.3335 0.0267 0.071 Uiso 1 1 calc R
H14B H 0.3221 0.2912 -0.0066 0.071 Uiso 1 1 calc R
C3 C 0.3172(2) 0.0682(2) 0.4483(3) 0.0179(6) Uani 1 1 d .
C5 C 0.1904(2) 0.1365(2) 0.3047(3) 0.0180(6) Uani 1 1 d .
C10 C 0.3768(2) 0.1895(2) 0.1948(3) 0.0259(8) Uani 1 1 d .
H10 H 0.3765 0.1509 0.1372 0.031 Uiso 1 1 calc R
C6 C 0.1938(2) 0.0815(2) 0.2168(3) 0.0197(7) Uani 1 1 d .
H6 H 0.1534 0.0862 0.1396 0.024 Uiso 1 1 calc R
C8 C 0.1216(2) 0.2049(2) 0.2736(3) 0.0188(7) Uani 1 1 d .
C7 C 0.2575(2) 0.0202(2) 0.2453(3) 0.0192(7) Uani 1 1 d .
H7 H 0.2593 -0.0162 0.1864 0.023 Uiso 1 1 calc R
C2 C 0.3196(2) 0.01127(19) 0.3609(3) 0.0160(6) Uani 1 1 d .
C4 C 0.2519(2) 0.1292(2) 0.4200(3) 0.0188(7) Uani 1 1 d .
H4 H 0.2493 0.1655 0.4786 0.023 Uiso 1 1 calc R
C11 C 0.3306(3) 0.2626(2) 0.1620(3) 0.0349(9) Uani 1 1 d .
C13 C 0.3810(3) 0.2963(2) 0.3694(3) 0.0342(9) Uani 1 1 d .
H13 H 0.3819 0.3337 0.4287 0.041 Uiso 1 1 calc R
C9 C 0.4235(2) 0.1732(2) 0.3127(3) 0.0208(7) Uani 1 1 d .
H9 H 0.4547 0.1234 0.3325 0.025 Uiso 1 1 calc R
C1 C 0.3876(2) -0.05613(19) 0.3862(3) 0.0182(6) Uani 1 1 d .
O5 O 0.0000 -0.0114(8) 0.2500 0.209(6) Uani 1 2 d SD
C15 C 0.0439(9) 0.0393(8) 0.4340(12) 0.093(3) Uani 0.50 1 d PD
H15A H 0.0851 0.0356 0.5142 0.139 Uiso 0.50 1 calc PR
H15B H -0.0145 0.0313 0.4330 0.139 Uiso 0.50 1 calc PR
H15C H 0.0483 0.0935 0.4024 0.139 Uiso 0.50 1 calc PR
C16 C 0.0643(7) -0.0275(7) 0.3591(8) 0.093(3) Uani 0.50 1 d PD
H16A H 0.1227 -0.0207 0.3571 0.111 Uiso 0.50 1 calc PR
H16B H 0.0587 -0.0832 0.3871 0.111 Uiso 0.50 1 calc PR

loop_
_atom_site_aniso_label
_atom_site_aniso_U_11
_atom_site_aniso_U_22
_atom_site_aniso_U_33
_atom_site_aniso_U_23
_atom_site_aniso_U_13
_atom_site_aniso_U_12
Cd1 0.01333(12) 0.01369(12) 0.01117(11) -0.00015(9) 0.00242(8) 0.00133(9)
C12 0.061(3) 0.025(2) 0.029(2) 0.0021(17) -0.0063(19) 0.020(2)
O1 0.0210(12) 0.0226(12) 0.0163(11) 0.0054(9) 0.0041(9) 0.0083(9)
O3 0.0182(11) 0.0225(12) 0.0234(12) -0.0027(10) 0.0071(10) 0.0055(9)
O2 0.0323(14) 0.0343(14) 0.0172(12) -0.0025(10) 0.0025(10) 0.0181(11)
O4 0.0267(13) 0.0279(13) 0.0211(12) 0.0006(10) -0.0011(10) 0.0130(11)
N1 0.0198(14) 0.0213(15) 0.0159(13) 0.0008(11) 0.0040(11) 0.0011(11)
N2 0.0187(14) 0.0235(15) 0.0177(13) 0.0011(11) 0.0049(11) 0.0028(11)
C14 0.084(4) 0.038(3) 0.024(2) 0.0095(19) -0.018(2) 0.003(2)
C3 0.0186(16) 0.0182(16) 0.0158(15) 0.0022(12) 0.0051(12) 0.0011(12)
C5 0.0168(15) 0.0162(16) 0.0213(16) 0.0018(13) 0.0074(13) 0.0035(12)
C10 0.0306(19) 0.0271(19) 0.0160(16) -0.0011(14) 0.0038(14) 0.0053(15)
C6 0.0186(16) 0.0194(16) 0.0177(15) 0.0014(13) 0.0025(13) 0.0020(13)
C8 0.0136(15) 0.0156(15) 0.0257(17) -0.0007(13) 0.0053(13) 0.0004(12)
C7 0.0204(16) 0.0189(16) 0.0166(15) -0.0012(12) 0.0048(13) 0.0017(13)
C2 0.0167(15) 0.0149(15) 0.0160(15) 0.0017(12) 0.0054(12) 0.0028(12)
C4 0.0190(16) 0.0201(16) 0.0171(15) -0.0025(13) 0.0062(13) 0.0034(13)
C11 0.044(2) 0.027(2) 0.0200(18) 0.0058(15) -0.0045(16) 0.0036(17)
C13 0.047(2) 0.0252(19) 0.0231(18) -0.0024(15) 0.0046(17) 0.0104(17)
C9 0.0180(16) 0.0245(18) 0.0171(15) 0.0033(13) 0.0031(12) 0.0057(13)
C1 0.0176(15) 0.0156(16) 0.0188(15) 0.0008(12) 0.0037(12) 0.0022(12)
O5 0.098(7) 0.192(11) 0.325(18) 0.000 0.063(9) 0.000
C15 0.111(8) 0.095(7) 0.100(7) -0.038(6) 0.072(6) -0.054(6)
C16 0.111(8) 0.095(7) 0.100(7) -0.038(6) 0.072(6) -0.054(6)

loop_
_atom_type_symbol
_atom_type_description
_atom_type_scat_dispersion_real
_atom_type_scat_dispersion_imag
_atom_type_scat_source
C C 0.0033 0.0016 'International Tables Vol C Tables 4.2.6.8 and 6.1.1.4'
H H 0.0000 0.0000 'International Tables Vol C Tables 4.2.6.8 and 6.1.1.4'
N N 0.0061 0.0033 'International Tables Vol C Tables 4.2.6.8 and 6.1.1.4'
O O 0.0106 0.0060 'International Tables Vol C Tables 4.2.6.8 and 6.1.1.4'
Cd Cd -0.8075 1.2024 'International Tables Vol C Tables 4.2.6.8 and 6.1.1.4'

loop_
_geom_angle_atom_site_label_1
_geom_angle_atom_site_label_2
_geom_angle_atom_site_label_3
_geom_angle
_geom_angle_site_symmetry_1
_geom_angle_site_symmetry_3
O4 Cd1 N1 98.53(9) 8_556 .
O4 Cd1 O3 87.17(9) 8_556 7_556
N1 Cd1 O3 91.50(9) . 7_556
O4 Cd1 O2 90.60(10) 8_556 5_656
N1 Cd1 O2 137.26(9) . 5_656
O3 Cd1 O2 130.80(8) 7_556 5_656
O4 Cd1 N2 163.71(9) 8_556 .
N1 Cd1 N2 93.31(9) . .
O3 Cd1 N2 81.35(9) 7_556 .
O2 Cd1 N2 88.23(9) 5_656 .
O4 Cd1 O1 106.73(9) 8_556 5_656
N1 Cd1 O1 84.26(8) . 5_656
O3 Cd1 O1 165.91(8) 7_556 5_656
O2 Cd1 O1 53.25(7) 5_656 5_656
N2 Cd1 O1 85.47(9) . 5_656
C11 C12 C13 120.3(4) . .
C1 O1 Cd1 87.50(18) . 5_656
C8 O3 Cd1 140.0(2) . 7_556
C1 O2 Cd1 98.11(19) . 5_656
C8 O4 Cd1 123.3(2) . 8_455
C9 N1 C13 117.2(3) . .
C9 N1 Cd1 119.1(2) . .
C13 N1 Cd1 122.9(2) . .
C3 N2 Cd1 114.6(2) . .
C14 C14 C11 114.9(5) 7 .
C4 C3 C2 119.8(3) . .
C4 C3 N2 118.4(3) . .
C2 C3 N2 121.6(3) . .
C4 C5 C6 119.6(3) . .
C4 C5 C8 120.5(3) . .
C6 C5 C8 119.9(3) . .
C11 C10 C9 120.0(3) . .
C7 C6 C5 119.6(3) . .
O3 C8 O4 126.3(3) . .
O3 C8 C5 118.0(3) . .
O4 C8 C5 115.8(3) . .
C6 C7 C2 121.8(3) . .
C7 C2 C3 118.4(3) . .
C7 C2 C1 119.3(3) . .
C3 C2 C1 122.3(3) . .
C3 C4 C5 120.8(3) . .
C10 C11 C12 116.9(3) . .
C10 C11 C14 120.5(4) . .
C12 C11 C14 122.6(4) . .
N1 C13 C12 122.2(3) . .
N1 C9 C10 123.4(3) . .
O1 C1 O2 121.1(3) . .
O1 C1 C2 120.2(3) . .
O2 C1 C2 118.7(3) . .
C16 O5 C16 158.5(15) 2 .
O5 C16 C15 100.6(9) . .

loop_
_geom_bond_atom_site_label_1
_geom_bond_atom_site_label_2
_geom_bond_distance
_geom_bond_site_symmetry_2
Cd1 O4 2.198(2) 8_556
Cd1 N1 2.282(3) .
Cd1 O3 2.314(2) 7_556
Cd1 O2 2.319(2) 5_656
Cd1 N2 2.376(3) .
Cd1 O1 2.546(2) 5_656
C12 C11 1.380(6) .
C12 C13 1.387(5) .
O1 C1 1.256(4) .
O1 Cd1 2.546(2) 5_656
O3 C8 1.253(4) .
O3 Cd1 2.314(2) 7_556
O2 C1 1.257(4) .
O2 Cd1 2.319(2) 5_656
O4 C8 1.260(4) .
O4 Cd1 2.198(2) 8_455
N1 C9 1.332(4) .
N1 C13 1.335(4) .
N2 C3 1.429(4) .
C14 C14 1.435(9) 7
C14 C11 1.519(5) .
C3 C4 1.396(4) .
C3 C2 1.407(4) .
C5 C4 1.396(4) .
C5 C6 1.397(4) .
C5 C8 1.515(4) .
C10 C11 1.370(5) .
C10 C9 1.376(4) .
C6 C7 1.380(4) .
C7 C2 1.405(4) .
C2 C1 1.499(4) .
O5 C16 1.379(9) 2
O5 C16 1.379(9) .
C15 C16 1.516(9) .
